data_2007576
loop_
_publ_author_name
'Taka, Jun-ichiro'
'Kashino, Setsuo'

_publ_section_title
;
 Potassium Tartronate and Ammonium Tartronate
;
_journal_issue 9
_journal_name_full 'Acta Crystallographica Section C'
_journal_page_first 1257
_journal_page_last 1259
_journal_paper_doi 10.1107/S0108270198004065
_journal_volume 54
_journal_year 1998
_chemical_formula_iupac '2K 1+ , C3 H2 O5 2-'
_chemical_formula_moiety '2(K 1+) , C3 H2 O5 2-'
_chemical_formula_sum 'C3 H2 K2 O5'
_chemical_formula_weight 196.24
_chemical_name_systematic ' Potassium hydroxypropanedioate'
_space_group_IT_number 14
_symmetry_cell_setting monoclinic
_symmetry_space_group_name_Hall '-P 2yn'
_symmetry_space_group_name_H-M 'P 1 21/n 1'
_atom_type_scat_source IntTabIV
_cell_angle_alpha 90.0
_cell_angle_beta 104.05(5)
_cell_angle_gamma 90.0
_cell_formula_units_Z 4
_cell_length_a 6.933(4)
_cell_length_b 7.826(4)
_cell_length_c 11.969(7)
_cell_measurement_reflns_used 20
_cell_measurement_temperature 295
_cell_measurement_theta_max 11
_cell_measurement_theta_min 9.5
_cell_volume 630.0(6)
_diffrn_measurement_device 'Rigaku AFC-5R'
_diffrn_measurement_method \w/2\q
_diffrn_radiation_type MoK\a
_diffrn_radiation_wavelength 0.71073
_diffrn_reflns_av_R_equivalents 0.024
_diffrn_reflns_limit_h_max 8
_diffrn_reflns_limit_h_min 0
_diffrn_reflns_limit_k_max 10
_diffrn_reflns_limit_k_min 0
_diffrn_reflns_limit_l_max 15
_diffrn_reflns_limit_l_min -15
_diffrn_reflns_number 1563
_diffrn_reflns_theta_max 27.5
_diffrn_standards_decay_% 0.0
_diffrn_standards_interval_count 97
_diffrn_standards_number 3
_exptl_absorpt_coefficient_mu 1.459
_exptl_absorpt_correction_type none
_exptl_crystal_colour colourless
_exptl_crystal_density_diffrn 2.069
_exptl_crystal_density_method 'not measured'
_exptl_crystal_description prismatic
_exptl_crystal_F_000 392
_exptl_crystal_size_max 0.45
_exptl_crystal_size_mid 0.40
_exptl_crystal_size_min 0.35
_refine_diff_density_max 0.52
_refine_diff_density_min -0.24
_refine_ls_extinction_method none
_refine_ls_goodness_of_fit_ref 1.96
_refine_ls_hydrogen_treatment refall
_refine_ls_number_parameters 99
_refine_ls_number_reflns 1307
_refine_ls_R_factor_gt 0.031
_refine_ls_shift/su_max 0.01
_refine_ls_structure_factor_coef F
_refine_ls_weighting_details 'w = 1/\s^2^(F)'
_refine_ls_weighting_scheme sigma
_refine_ls_wR_factor_ref 0.034
_reflns_number_gt 1307
_reflns_number_total 1447
_reflns_threshold_expression I>2.0\s(I)
_cod_data_source_file av1017.cif
_cod_data_source_block 1
_cod_original_sg_symbol_H-M 'P 21/n'
_cod_original_formula_sum 'C3 H2 K2 O5 '
_cod_database_code 2007576

loop_
_symmetry_equiv_pos_as_xyz
x,y,z
1/2-x,1/2+y,1/2-z
-x,-y,-z
1/2+x,1/2-y,1/2+z

loop_
_atom_site_label
_atom_site_fract_x
_atom_site_fract_y
_atom_site_fract_z
_atom_site_U_iso_or_equiv
_atom_site_adp_type
_atom_site_type_symbol
K1 -.20513(8) 1.04050(7) .25650(5) .0282(3) Uani K
K2 .22196(7) .38754(6) .44210(4) .0229(3) Uani K
O1 .2014(3) 1.0429(2) .3820(2) .0289(9) Uani O
O2 -.0362(2) .7554(2) .38890(10) .0294(9) Uani O
O3 .1687(2) .6955(2) .55910(10) .0261(8) Uani O
O4 .4438(3) .8841(2) .28440(10) .0310(9) Uani O
O5 .4484(2) .6448(2) .38520(10) .0274(9) Uani O
C1 .2824(3) .8896(3) .4373(2) .0184(9) Uani C
C2 .1230(3) .7719(3) .4638(2) .0189(9) Uani C
C3 .4014(3) .7969(3) .3626(2) .0190(10) Uani C
H1 .367(3) .912(3) .505(2) .006(5) Uiso H
H1O .245(5) 1.046(4) .335(3) .050(10) Uiso H

loop_
_atom_site_aniso_label
_atom_site_aniso_U_11
_atom_site_aniso_U_22
_atom_site_aniso_U_33
_atom_site_aniso_U_12
_atom_site_aniso_U_13
_atom_site_aniso_U_23
_atom_site_aniso_type_symbol
K1 .0250(3) .0319(3) .0276(3) .0003(2) .0063(2) .0073(2) K
K2 .0262(3) .0193(2) .0244(3) -.0033(2) .0081(2) .0001(2) K
O1 .0390(10) .0155(8) .0370(10) .0036(7) .0185(9) .0052(8) O
O2 .0247(9) .0330(10) .0280(10) -.0103(7) .0027(7) -.0002(8) O
O3 .0297(9) .0256(9) .0255(9) .0004(7) .0116(7) .0065(7) O
O4 .0370(10) .0340(10) .0271(9) -.0003(8) .0172(8) .0075(8) O
O5 .0280(9) .0211(9) .0370(10) .0052(7) .0148(7) .0033(7) O
C1 .0210(10) .0150(10) .0190(10) -.0030(9) .0043(9) .0003(9) C
C2 .0230(10) .0130(10) .0240(10) .0003(8) .0126(9) -.0020(9) C
C3 .0150(10) .0230(10) .0180(10) -.0033(8) .0041(8) -.0004(9) C

loop_
_geom_angle_atom_site_label_1
_geom_angle_atom_site_label_2
_geom_angle_atom_site_label_3
_geom_angle
_geom_angle_publ_flag
O1 K1 O2 59.16(5) no
O1 K1 O2 137.58(6) no
O1 K1 O3 119.15(6) no
O1 K1 O3 73.21(6) no
O1 K1 O4 135.41(6) no
O1 K1 O5 68.47(7) no
O2 K1 O2 163.21(5) no
O2 K1 O3 87.52(7) no
O2 K1 O3 100.53(7) no
O2 K1 O4 80.94(6) no
O2 K1 O5 109.01(6) no
O2 K1 O3 81.69(7) no
O2 K1 O3 88.27(7) no
O2 K1 O4 83.75(7) no
O2 K1 O5 81.61(7) no
O3 K1 O3 167.62(3) no
O3 K1 O4 74.14(6) no
O3 K1 O5 79.08(6) no
O3 K1 O4 97.67(6) no
O3 K1 O5 106.71(6) no
O4 K1 O5 151.02(6) no
O1 K2 O2 78.55(6) no
O1 K2 O3 159.87(5) no
O1 K2 O3 77.51(5) no
O1 K2 O4 75.29(6) no
O1 K2 O5 130.09(6) no
O1 K2 O5 95.04(6) no
O2 K2 O3 81.37(6) no
O2 K2 O3 46.44(6) no
O2 K2 O4 123.60(6) no
O2 K2 O5 147.42(5) no
O2 K2 O5 82.26(7) no
O3 K2 O3 87.60(6) no
O3 K2 O4 115.50(6) no
O3 K2 O5 69.62(6) no
O3 K2 O5 83.68(6) no
O3 K2 O4 79.29(7) no
O3 K2 O5 141.86(5) no
O3 K2 O5 128.70(6) no
O4 K2 O5 83.49(6) no
O4 K2 O5 148.39(6) no
O5 K2 O5 80.16(6) no
O1 C1 C2 112.4(2) no
O1 C1 C3 109.6(2) no
C2 C1 C3 110.7(2) no
O2 C2 O3 125.9(2) no
O2 C2 C1 118.1(2) no
O3 C2 C1 116.0(2) no
O4 C3 O5 126.0(2) no
O4 C3 C1 115.8(2) no
O5 C3 C1 118.2(2) no
C1 O1 H1O 102(3) no
O1 C1 H1 111.0(10) no
C2 C1 H1 106.0(10) no
C3 C1 H1 107.0(10) no

loop_
_geom_bond_atom_site_label_1
_geom_bond_atom_site_label_2
_geom_bond_site_symmetry_1
_geom_bond_site_symmetry_2
_geom_bond_distance
_geom_bond_publ_flag
K1 O1 . . 2.853(3) yes
K1 O2 . . 2.822(2) yes
K1 O2 . 2_455 2.749(2) yes
K1 O3 . 4_464 2.959(2) yes
K1 O3 . 3_576 2.989(2) yes
K1 O4 . 1_455 2.816(2) yes
K1 O5 . 2_555 2.860(2) yes
K2 O1 . 1_545 2.786(2) yes
K2 O2 . 3_566 2.875(2) yes
K2 O3 . . 2.856(2) yes
K2 O3 . 3_566 2.782(2) yes
K2 O4 . 2_545 2.675(3) yes
K2 O5 . . 2.739(2) yes
K2 O5 . 3_666 2.695(3) yes
O1 C1 . . 1.419(3) no
O2 C2 . . 1.248(3) no
O3 C2 . . 1.258(3) no
O4 C3 . . 1.249(3) no
O5 C3 . . 1.246(3) no
C1 C2 . . 1.530(3) no
C1 C3 . . 1.538(3) no
O1 H1O . . .70(3) no
C1 H1 . . .89(2) no

loop_
_geom_torsion_atom_site_label_1
_geom_torsion_atom_site_label_2
_geom_torsion_atom_site_label_3
_geom_torsion_atom_site_label_4
_geom_torsion
_geom_torsion_publ_flag
O1 C1 C2 O2 41.9(3) no
O1 C1 C2 O3 -140.6(2) no
O1 C1 C3 O4 15.2(3) no
O1 C1 C3 O5 -165.5(2) no
O2 C2 C1 C3 -81.1(2) no
O3 C2 C1 C3 96.5(2) no
O4 C3 C1 C2 139.8(2) no
O5 C3 C1 C2 -40.9(3) no
